data_7043431
loop_
_publ_author_name
'Chang, Yao-Pang'
'Hector, Andrew L.'
'Levason, William'
'Reid, Gillian'

_publ_section_title
;
 Chalcogenoether complexes of Nb(V) thio- and seleno-halides as single
 source precursors for low pressure chemical vapour deposition of NbS2 and
 NbSe2 thin films
;
_journal_name_full 'Dalton Trans.'
_journal_paper_doi 10.1039/C7DT01911D
_journal_year 2017
_chemical_formula_moiety 'C2 H6 Cl3 Nb1 S2'
_chemical_formula_sum 'C2 H6 Cl3 Nb S2'
_chemical_formula_weight 293.45
_space_group_crystal_system monoclinic
_space_group_IT_number 4
_space_group_name_Hall 'P 2yb'
_space_group_name_H-M_alt 'P 1 21 1'
_symmetry_space_group_name_Hall 'P 2yb'
_symmetry_space_group_name_H-M 'P 1 21 1'
_atom_sites_solution_hydrogens geom
_audit_creation_method SHELXL-2014/7
_audit_update_record
;
2017-04-07 deposited with the CCDC.
2017-06-26 downloaded from the CCDC.
;
_cell_angle_alpha 90
_cell_angle_beta 108.075(7)
_cell_angle_gamma 90
_cell_formula_units_Z 4
_cell_length_a 7.2513(5)
_cell_length_b 13.0295(6)
_cell_length_c 9.8715(7)
_cell_measurement_reflns_used 4910
_cell_measurement_temperature 100(2)
_cell_measurement_theta_max 31.9800
_cell_measurement_theta_min 2.6540
_cell_volume 886.64(10)
_computing_cell_refinement 'Bruker FRAMBO'
_computing_data_collection 'Bruker FRAMBO'
_computing_data_reduction 'Bruker SAINT'
_computing_molecular_graphics 'Bruker SHELXTL'
_computing_publication_material 'Bruker SHELXTL'
_computing_structure_refinement 'SHELXL-2014/7 (Sheldrick, 2014)'
_computing_structure_solution 'Bruker SHELXTL'
_diffrn_ambient_temperature 100(2)
_diffrn_detector_area_resol_mean 28.5714
_diffrn_measured_fraction_theta_full 1.000
_diffrn_measured_fraction_theta_max 1.000
_diffrn_measurement_device_type 'Rigaku AFC12 (Right)'
_diffrn_measurement_method 'profile data from \w-scans'
_diffrn_radiation_type MoK\a
_diffrn_radiation_wavelength 0.71073
_diffrn_reflns_av_R_equivalents 0.0342
_diffrn_reflns_av_unetI/netI 0.0512
_diffrn_reflns_Laue_measured_fraction_full 1.000
_diffrn_reflns_Laue_measured_fraction_max 1.000
_diffrn_reflns_limit_h_max 8
_diffrn_reflns_limit_h_min -8
_diffrn_reflns_limit_k_max 15
_diffrn_reflns_limit_k_min -16
_diffrn_reflns_limit_l_max 11
_diffrn_reflns_limit_l_min -12
_diffrn_reflns_number 7662
_diffrn_reflns_point_group_measured_fraction_full 0.996
_diffrn_reflns_point_group_measured_fraction_max 0.993
_diffrn_reflns_theta_full 25.242
_diffrn_reflns_theta_max 25.999
_diffrn_reflns_theta_min 2.170
_diffrn_source 'Rotating Anode'
_exptl_absorpt_coefficient_mu 2.641
_exptl_absorpt_correction_T_max 1.00000
_exptl_absorpt_correction_T_min 0.85917
_exptl_absorpt_correction_type multi-scan
_exptl_absorpt_process_details
; 
CrysAlisPro 1.171.38.41 (Rigaku Oxford Diffraction, 2015) 
Empirical absorption correction using spherical harmonics, 
 implemented in SCALE3 ABSPACK scaling algorithm. 
;
_exptl_crystal_colour Yellow
_exptl_crystal_density_diffrn 2.198
_exptl_crystal_description Chip
_exptl_crystal_F_000 568
_exptl_crystal_size_max 0.060
_exptl_crystal_size_mid 0.050
_exptl_crystal_size_min 0.040
_refine_diff_density_max 0.807
_refine_diff_density_min -0.616
_refine_diff_density_rms 0.115
_refine_ls_abs_structure_details
; 
 Flack x determined using 1313 quotients [(I+)-(I-)]/[(I+)+(I-)] 
 (Parsons, Flack and Wagner, Acta Cryst. B69 (2013) 249-259). 
;
_refine_ls_abs_structure_Flack -0.14(6)
_refine_ls_extinction_method none
_refine_ls_goodness_of_fit_ref 1.014
_refine_ls_hydrogen_treatment constr
_refine_ls_matrix_type full
_refine_ls_number_parameters 149
_refine_ls_number_reflns 3468
_refine_ls_number_restraints 1
_refine_ls_restrained_S_all 1.014
_refine_ls_R_factor_all 0.0424
_refine_ls_R_factor_gt 0.0360
_refine_ls_shift/su_max 0.000
_refine_ls_shift/su_mean 0.000
_refine_ls_structure_factor_coef Fsqd
_refine_ls_weighting_details 'w=1/[\s^2^(Fo^2^)+(0.0385P)^2^] where P=(Fo^2^+2Fc^2^)/3'
_refine_ls_weighting_scheme calc
_refine_ls_wR_factor_gt 0.0725
_refine_ls_wR_factor_ref 0.0745
_reflns_Friedel_coverage 0.898
_reflns_Friedel_fraction_full 0.991
_reflns_Friedel_fraction_max 0.986
_reflns_number_gt 3159
_reflns_number_total 3468
_reflns_threshold_expression 'I > 2\s(I)'
_cod_data_source_file c7dt01911d2.cif
_cod_data_source_block 2016_2804r3
_cod_database_code 7043431
_shelx_shelxl_version_number 2014/7
_shelx_space_group_comment
; 
The symmetry employed for this shelxl refinement is uniquely defined 
by the following loop, which should always be used as a source of 
symmetry information in preference to the above space-group names. 
They are only intended as comments. 
;
_shelx_estimated_absorpt_t_min 0.858
_shelx_estimated_absorpt_t_max 0.902

loop_
_space_group_symop_operation_xyz
'x, y, z'
'-x, y+1/2, -z'

loop_
_atom_site_label
_atom_site_type_symbol
_atom_site_fract_x
_atom_site_fract_y
_atom_site_fract_z
_atom_site_U_iso_or_equiv
_atom_site_adp_type
_atom_site_occupancy
_atom_site_site_symmetry_order
_atom_site_calc_flag
_atom_site_refinement_flags_posn
_atom_site_refinement_flags_adp
Nb1 Nb 0.71536(11) 0.25361(5) 0.96161(8) 0.0174(2) Uani 1 1 d . .
Nb2 Nb 0.28051(11) 0.28810(5) 0.56396(8) 0.0175(2) Uani 1 1 d . .
S1 S 1.0198(3) 0.24049(17) 1.0613(3) 0.0226(5) Uani 1 1 d . .
S2 S 0.7007(3) 0.05920(16) 0.8767(2) 0.0171(5) Uani 1 1 d . .
S3 S -0.0174(3) 0.25839(18) 0.4573(2) 0.0231(5) Uani 1 1 d . .
S4 S 0.3722(3) 0.09412(16) 0.5331(2) 0.0177(5) Uani 1 1 d . .
Cl1 Cl 0.6989(3) 0.28055(15) 0.7156(2) 0.0178(4) Uani 1 1 d . .
Cl2 Cl 0.6563(3) 0.42628(16) 0.9904(2) 0.0240(5) Uani 1 1 d . .
Cl3 Cl 0.5900(3) 0.18643(17) 1.1306(2) 0.0226(5) Uani 1 1 d . .
Cl4 Cl 0.3049(3) 0.23107(15) 0.8006(2) 0.0191(5) Uani 1 1 d . .
Cl5 Cl 0.2852(3) 0.46091(16) 0.6242(2) 0.0217(5) Uani 1 1 d . .
Cl6 Cl 0.4102(3) 0.31135(15) 0.3785(2) 0.0211(5) Uani 1 1 d . .
C1 C 0.8730(12) 0.0438(6) 0.7820(9) 0.0200(19) Uani 1 1 d . .
H1A H 0.9952 0.0771 0.8352 0.030 Uiso 1 1 calc R U
H1B H 0.8223 0.0754 0.6876 0.030 Uiso 1 1 calc R U
H1C H 0.8958 -0.0294 0.7714 0.030 Uiso 1 1 calc R U
C2 C 0.8221(12) -0.0136(6) 1.0345(9) 0.023(2) Uani 1 1 d . .
H2A H 0.8091 -0.0871 1.0123 0.035 Uiso 1 1 calc R U
H2B H 0.7633 0.0017 1.1093 0.035 Uiso 1 1 calc R U
H2C H 0.9598 0.0050 1.0678 0.035 Uiso 1 1 calc R U
C3 C 0.2585(13) 0.0648(7) 0.3472(10) 0.026(2) Uani 1 1 d . .
H3A H 0.2780 -0.0080 0.3304 0.040 Uiso 1 1 calc R U
H3B H 0.3166 0.1070 0.2890 0.040 Uiso 1 1 calc R U
H3C H 0.1193 0.0793 0.3213 0.040 Uiso 1 1 calc R U
C4 C 0.2285(12) 0.0133(6) 0.6084(10) 0.023(2) Uani 1 1 d . .
H4A H 0.0907 0.0290 0.5637 0.034 Uiso 1 1 calc R U
H4B H 0.2636 0.0258 0.7112 0.034 Uiso 1 1 calc R U
H4C H 0.2526 -0.0588 0.5913 0.034 Uiso 1 1 calc R U

loop_
_atom_site_aniso_label
_atom_site_aniso_U_11
_atom_site_aniso_U_22
_atom_site_aniso_U_33
_atom_site_aniso_U_23
_atom_site_aniso_U_13
_atom_site_aniso_U_12
Nb1 0.0209(5) 0.0162(4) 0.0157(4) -0.0006(3) 0.0064(3) -0.0003(3)
Nb2 0.0200(4) 0.0164(4) 0.0164(4) 0.0000(3) 0.0061(3) 0.0014(3)
S1 0.0190(11) 0.0224(12) 0.0248(12) 0.0014(10) 0.0046(10) 0.0008(9)
S2 0.0185(11) 0.0160(10) 0.0181(12) -0.0008(9) 0.0074(10) -0.0003(9)
S3 0.0189(11) 0.0239(11) 0.0255(12) -0.0038(10) 0.0053(9) 0.0010(10)
S4 0.0177(12) 0.0167(11) 0.0187(12) -0.0014(9) 0.0057(9) 0.0005(8)
Cl1 0.0200(10) 0.0176(10) 0.0181(10) 0.0012(8) 0.0094(8) -0.0006(8)
Cl2 0.0277(12) 0.0171(10) 0.0282(14) -0.0055(9) 0.0100(11) 0.0024(9)
Cl3 0.0283(12) 0.0257(11) 0.0178(12) 0.0004(9) 0.0129(10) -0.0015(9)
Cl4 0.0203(11) 0.0217(12) 0.0178(11) -0.0006(9) 0.0097(9) -0.0018(8)
Cl5 0.0270(12) 0.0146(10) 0.0242(13) -0.0012(9) 0.0088(10) 0.0006(9)
Cl6 0.0256(11) 0.0206(12) 0.0196(11) -0.0003(9) 0.0107(9) 0.0002(9)
C1 0.024(5) 0.020(4) 0.018(5) -0.006(4) 0.010(4) -0.002(4)
C2 0.026(5) 0.024(5) 0.021(5) 0.003(4) 0.010(4) 0.002(4)
C3 0.031(5) 0.023(5) 0.025(6) -0.005(4) 0.008(4) 0.004(4)
C4 0.020(5) 0.020(5) 0.027(6) 0.000(4) 0.007(4) -0.003(4)

loop_
_atom_type_symbol
_atom_type_description
_atom_type_scat_dispersion_real
_atom_type_scat_dispersion_imag
_atom_type_scat_source
C C 0.0033 0.0016 'International Tables Vol C Tables 4.2.6.8 and 6.1.1.4'
H H 0.0000 0.0000 'International Tables Vol C Tables 4.2.6.8 and 6.1.1.4'
S S 0.1246 0.1234 'International Tables Vol C Tables 4.2.6.8 and 6.1.1.4'
Cl Cl 0.1484 0.1585 'International Tables Vol C Tables 4.2.6.8 and 6.1.1.4'
Nb Nb -2.0727 0.6215 'International Tables Vol C Tables 4.2.6.8 and 6.1.1.4'

loop_
_geom_angle_atom_site_label_1
_geom_angle_atom_site_label_2
_geom_angle_atom_site_label_3
_geom_angle
S1 Nb1 Cl3 102.72(9)
S1 Nb1 Cl2 103.03(9)
Cl3 Nb1 Cl2 98.64(8)
S1 Nb1 Cl1 101.37(8)
Cl3 Nb1 Cl1 150.86(9)
Cl2 Nb1 Cl1 91.64(8)
S1 Nb1 S2 90.21(8)
Cl3 Nb1 S2 83.11(7)
Cl2 Nb1 S2 165.82(9)
Cl1 Nb1 S2 80.64(7)
S1 Nb1 Cl4 168.43(8)
Cl3 Nb1 Cl4 77.98(7)
Cl2 Nb1 Cl4 88.20(7)
Cl1 Nb1 Cl4 75.16(6)
S2 Nb1 Cl4 78.37(6)
S3 Nb2 Cl6 103.38(9)
S3 Nb2 Cl5 103.59(9)
Cl6 Nb2 Cl5 95.63(8)
S3 Nb2 Cl4 100.49(8)
Cl6 Nb2 Cl4 151.64(8)
Cl5 Nb2 Cl4 93.43(8)
S3 Nb2 S4 91.27(9)
Cl6 Nb2 S4 81.76(7)
Cl5 Nb2 S4 165.11(9)
Cl4 Nb2 S4 82.63(7)
S3 Nb2 Cl1 167.58(8)
Cl6 Nb2 Cl1 78.42(7)
Cl5 Nb2 Cl1 88.36(7)
Cl4 Nb2 Cl1 75.03(6)
S4 Nb2 Cl1 76.75(6)
C1 S2 C2 99.2(4)
C1 S2 Nb1 107.8(3)
C2 S2 Nb1 105.5(3)
C4 S4 C3 99.0(4)
C4 S4 Nb2 108.2(3)
C3 S4 Nb2 105.5(3)
Nb1 Cl1 Nb2 103.75(6)
Nb2 Cl4 Nb1 104.65(7)
S2 C1 H1A 109.5
S2 C1 H1B 109.5
H1A C1 H1B 109.5
S2 C1 H1C 109.5
H1A C1 H1C 109.5
H1B C1 H1C 109.5
S2 C2 H2A 109.5
S2 C2 H2B 109.5
H2A C2 H2B 109.5
S2 C2 H2C 109.5
H2A C2 H2C 109.5
H2B C2 H2C 109.5
S4 C3 H3A 109.5
S4 C3 H3B 109.5
H3A C3 H3B 109.5
S4 C3 H3C 109.5
H3A C3 H3C 109.5
H3B C3 H3C 109.5
S4 C4 H4A 109.5
S4 C4 H4B 109.5
H4A C4 H4B 109.5
S4 C4 H4C 109.5
H4A C4 H4C 109.5
H4B C4 H4C 109.5

loop_
_geom_bond_atom_site_label_1
_geom_bond_atom_site_label_2
_geom_bond_distance
Nb1 S1 2.127(2)
Nb1 Cl3 2.305(2)
Nb1 Cl2 2.324(2)
Nb1 Cl1 2.420(2)
Nb1 S2 2.660(2)
Nb1 Cl4 2.921(2)
Nb2 S3 2.124(2)
Nb2 Cl6 2.323(2)
Nb2 Cl5 2.326(2)
Nb2 Cl4 2.405(2)
Nb2 S4 2.655(2)
Nb2 Cl1 2.939(2)
S2 C1 1.789(8)
S2 C2 1.803(9)
S4 C4 1.797(8)
S4 C3 1.804(9)
C1 H1A 0.9800
C1 H1B 0.9800
C1 H1C 0.9800
C2 H2A 0.9800
C2 H2B 0.9800
C2 H2C 0.9800
C3 H3A 0.9800
C3 H3B 0.9800
C3 H3C 0.9800
C4 H4A 0.9800
C4 H4B 0.9800
C4 H4C 0.9800
